data_7121117
loop_
_publ_author_name
'Liu, Ruixing'
'Wang, Qiang'
'Wei, Yin'
'Shi, Min'

_publ_section_title
;
 Synthesis of indolizine derivatives containing eight-membered rings via a
 gold-catalyzed two-fold hydroarylation of diynes.
;
_journal_issue 10
_journal_name_full 'Chemical communications (Cambridge, England)'
_journal_page_first 1225
_journal_page_last 1228
_journal_paper_doi 10.1039/c7cc09250d
_journal_volume 54
_journal_year 2018
_chemical_formula_sum 'C27 H22 N2 O2 S'
_chemical_formula_weight 438.52
_space_group_crystal_system monoclinic
_space_group_IT_number 14
_space_group_name_Hall '-P 2ybc'
_space_group_name_H-M_alt 'P 1 21/c 1'
_symmetry_space_group_name_Hall '-P 2ybc'
_symmetry_space_group_name_H-M 'P 1 21/c 1'
_atom_sites_solution_hydrogens geom
_audit_creation_method SHELXL-2013
_audit_update_record
;
2017-06-21 deposited with the CCDC.
2018-01-08 downloaded from the CCDC.
;
_cell_angle_alpha 90
_cell_angle_beta 90.970(7)
_cell_angle_gamma 90
_cell_formula_units_Z 4
_cell_length_a 14.938(5)
_cell_length_b 7.167(2)
_cell_length_c 19.366(7)
_cell_measurement_reflns_used 1168
_cell_measurement_temperature 293(2)
_cell_measurement_theta_max 41.908
_cell_measurement_theta_min 4.975
_cell_volume 2073.0(12)
_computing_cell_refinement 'Bruker SMART'
_computing_data_collection 'Bruker SMART'
_computing_data_reduction 'Bruker SHELXTL'
_computing_molecular_graphics 'Bruker SHELXTL'
_computing_publication_material 'Bruker SHELXTL'
_computing_structure_refinement 'SHELXL-2013 (Sheldrick, 2013)'
_computing_structure_solution 'Bruker SHELXTL'
_diffrn_ambient_temperature 293(2)
_diffrn_measured_fraction_theta_full 0.975
_diffrn_measured_fraction_theta_max 0.998
_diffrn_measurement_device_type 'CCD area detector'
_diffrn_measurement_method 'phi and omega scans'
_diffrn_radiation_type MoK\a
_diffrn_radiation_wavelength 0.71073
_diffrn_reflns_av_R_equivalents 0.0881
_diffrn_reflns_av_unetI/netI 0.0894
_diffrn_reflns_Laue_measured_fraction_full 0.975
_diffrn_reflns_Laue_measured_fraction_max 0.998
_diffrn_reflns_limit_h_max 17
_diffrn_reflns_limit_h_min -14
_diffrn_reflns_limit_k_max 8
_diffrn_reflns_limit_k_min -7
_diffrn_reflns_limit_l_max 22
_diffrn_reflns_limit_l_min -23
_diffrn_reflns_number 10684
_diffrn_reflns_point_group_measured_fraction_full 0.975
_diffrn_reflns_point_group_measured_fraction_max 0.998
_diffrn_reflns_theta_full 25.242
_diffrn_reflns_theta_max 24.999
_diffrn_reflns_theta_min 2.104
_exptl_absorpt_coefficient_mu 0.185
_exptl_absorpt_correction_T_max 0.7456
_exptl_absorpt_correction_T_min 0.4299
_exptl_absorpt_correction_type multi-scan
_exptl_absorpt_process_details sadabs
_exptl_crystal_colour colorless
_exptl_crystal_density_diffrn 1.405
_exptl_crystal_description prismatic
_exptl_crystal_F_000 920
_exptl_crystal_size_max 0.200
_exptl_crystal_size_mid 0.170
_exptl_crystal_size_min 0.120
_refine_diff_density_max 0.362
_refine_diff_density_min -0.349
_refine_diff_density_rms 0.069
_refine_ls_extinction_method none
_refine_ls_goodness_of_fit_ref 1.165
_refine_ls_hydrogen_treatment constr
_refine_ls_matrix_type full
_refine_ls_number_parameters 291
_refine_ls_number_reflns 3656
_refine_ls_number_restraints 0
_refine_ls_restrained_S_all 1.165
_refine_ls_R_factor_all 0.1244
_refine_ls_R_factor_gt 0.0918
_refine_ls_shift/su_max 0.026
_refine_ls_shift/su_mean 0.000
_refine_ls_structure_factor_coef Fsqd
_refine_ls_weighting_details 'w=1/[\s^2^(Fo^2^)+(0.0766P)^2^+1.3972P] where P=(Fo^2^+2Fc^2^)/3'
_refine_ls_weighting_scheme calc
_refine_ls_wR_factor_gt 0.1966
_refine_ls_wR_factor_ref 0.2137
_reflns_Friedel_coverage 0.000
_reflns_number_gt 2669
_reflns_number_total 3656
_reflns_threshold_expression 'I > 2\s(I)'
_cod_data_source_file c7cc09250d2.cif
_cod_data_source_block cd17362
_cod_depositor_comments 'Adding full bibliography for 7121115--7121117.cif.'
_cod_database_code 7121117
_shelx_space_group_comment
; 
The symmetry employed for this shelxl refinement is uniquely defined 
by the following loop, which should always be used as a source of 
symmetry information in preference to the above space-group names. 
They are only intended as comments. 
;
_shelx_estimated_absorpt_t_min 0.964
_shelx_estimated_absorpt_t_max 0.978
_shelxl_version_number 2013-4

loop_
_space_group_symop_operation_xyz
'x, y, z'
'-x, y+1/2, -z+1/2'
'-x, -y, -z'
'x, -y-1/2, z-1/2'

loop_
_atom_site_label
_atom_site_type_symbol
_atom_site_fract_x
_atom_site_fract_y
_atom_site_fract_z
_atom_site_U_iso_or_equiv
_atom_site_adp_type
_atom_site_occupancy
_atom_site_site_symmetry_order
_atom_site_calc_flag
_atom_site_refinement_flags_posn
_atom_site_refinement_flags_adp
S1 S 0.31573(8) 0.38101(18) 1.06209(6) 0.0430(4) Uani 1 1 d . .
N1 N 0.2334(2) 0.8769(5) 0.89380(17) 0.0375(9) Uani 1 1 d . .
N2 N 0.2716(2) 0.5773(5) 1.08523(17) 0.0388(9) Uani 1 1 d . .
O1 O 0.2632(2) 0.2411(5) 1.09232(17) 0.0598(10) Uani 1 1 d . .
O2 O 0.4093(2) 0.3951(6) 1.07815(17) 0.0651(11) Uani 1 1 d . .
C1 C 0.1444(3) 0.8740(7) 0.8706(2) 0.0442(12) Uani 1 1 d . .
C2 C 0.1058(4) 0.9313(8) 0.8075(3) 0.0601(15) Uani 1 1 d . .
H2 H 0.1408 0.9804 0.7726 0.072 Uiso 1 1 calc R U
C3 C 0.0154(4) 0.9126(9) 0.7989(3) 0.0705(18) Uani 1 1 d . .
H3 H -0.0111 0.9493 0.7573 0.085 Uiso 1 1 calc R U
C4 C -0.0377(4) 0.8413(8) 0.8498(3) 0.0688(17) Uani 1 1 d . .
H4 H -0.0989 0.8273 0.8418 0.083 Uiso 1 1 calc R U
C5 C -0.0010(3) 0.7908(7) 0.9124(3) 0.0547(14) Uani 1 1 d . .
H5 H -0.0373 0.7437 0.9468 0.066 Uiso 1 1 calc R U
C6 C 0.0912(3) 0.8102(6) 0.9245(2) 0.0390(11) Uani 1 1 d . .
C7 C 0.1498(3) 0.7726(6) 0.9837(2) 0.0316(10) Uani 1 1 d . .
C8 C 0.2344(3) 0.8169(6) 0.9627(2) 0.0334(10) Uani 1 1 d . .
C9 C 0.3186(3) 0.8157(6) 0.9997(2) 0.0370(11) Uani 1 1 d . .
C10 C 0.3929(3) 0.8632(7) 0.9673(2) 0.0434(12) Uani 1 1 d . .
H10 H 0.4470 0.8602 0.9918 0.052 Uiso 1 1 calc R U
C11 C 0.3934(3) 0.9181(6) 0.8970(2) 0.0398(11) Uani 1 1 d . .
C12 C 0.3117(3) 0.9199(6) 0.8583(2) 0.0386(11) Uani 1 1 d . .
C13 C 0.3149(4) 0.9595(8) 0.7886(2) 0.0569(14) Uani 1 1 d . .
H13 H 0.2624 0.9567 0.7621 0.068 Uiso 1 1 calc R U
C14 C 0.3939(4) 1.0028(10) 0.7579(3) 0.0694(17) Uani 1 1 d . .
H14 H 0.3944 1.0289 0.7109 0.083 Uiso 1 1 calc R U
C15 C 0.4730(4) 1.0084(9) 0.7957(3) 0.0644(16) Uani 1 1 d . .
H15 H 0.5261 1.0435 0.7749 0.077 Uiso 1 1 calc R U
C16 C 0.4722(3) 0.9619(7) 0.8637(2) 0.0502(13) Uani 1 1 d . .
H16 H 0.5260 0.9593 0.8886 0.060 Uiso 1 1 calc R U
C17 C 0.1221(3) 0.6870(6) 1.0488(2) 0.0384(11) Uani 1 1 d . .
C18 C 0.1777(3) 0.5917(6) 1.0915(2) 0.0414(12) Uani 1 1 d . .
H18 H 0.1520 0.5298 1.1284 0.050 Uiso 1 1 calc R U
C19 C 0.3198(3) 0.7537(7) 1.0741(2) 0.0481(13) Uani 1 1 d . .
H19A H 0.3814 0.7388 1.0896 0.058 Uiso 1 1 calc R U
H19B H 0.2930 0.8504 1.1021 0.058 Uiso 1 1 calc R U
C20 C 0.0260(3) 0.6992(8) 1.0708(3) 0.0569(14) Uani 1 1 d . .
H20A H -0.0090 0.6079 1.0460 0.085 Uiso 1 1 calc R U
H20B H 0.0031 0.8216 1.0608 0.085 Uiso 1 1 calc R U
H20C H 0.0225 0.6757 1.1194 0.085 Uiso 1 1 calc R U
C21 C 0.3035(3) 0.3709(6) 0.9713(2) 0.0381(11) Uani 1 1 d . .
C22 C 0.3730(3) 0.4208(7) 0.9307(2) 0.0419(12) Uani 1 1 d . .
H22 H 0.4297 0.4398 0.9500 0.050 Uiso 1 1 calc R U
C23 C 0.3589(3) 0.4428(7) 0.8616(2) 0.0494(13) Uani 1 1 d . .
H23 H 0.4066 0.4761 0.8339 0.059 Uiso 1 1 calc R U
C24 C 0.2753(3) 0.4167(7) 0.8316(2) 0.0473(13) Uani 1 1 d . .
C25 C 0.2068(3) 0.3593(7) 0.8732(2) 0.0496(13) Uani 1 1 d . .
H25 H 0.1504 0.3375 0.8538 0.060 Uiso 1 1 calc R U
C26 C 0.2202(3) 0.3337(7) 0.9426(2) 0.0461(12) Uani 1 1 d . .
H26 H 0.1739 0.2918 0.9700 0.055 Uiso 1 1 calc R U
C27 C 0.2586(4) 0.4512(10) 0.7560(3) 0.0755(19) Uani 1 1 d . .
H27A H 0.2925 0.5577 0.7416 0.113 Uiso 1 1 calc R U
H27B H 0.1960 0.4741 0.7478 0.113 Uiso 1 1 calc R U
H27C H 0.2767 0.3437 0.7301 0.113 Uiso 1 1 calc R U

loop_
_atom_site_aniso_label
_atom_site_aniso_U_11
_atom_site_aniso_U_22
_atom_site_aniso_U_33
_atom_site_aniso_U_23
_atom_site_aniso_U_13
_atom_site_aniso_U_12
S1 0.0440(7) 0.0524(8) 0.0325(6) 0.0115(6) -0.0050(5) 0.0074(6)
N1 0.043(2) 0.038(2) 0.0315(19) 0.0005(17) -0.0107(16) -0.0041(18)
N2 0.039(2) 0.051(3) 0.0257(18) 0.0063(17) -0.0058(15) -0.0063(18)
O1 0.074(2) 0.055(2) 0.051(2) 0.0208(18) 0.0061(18) 0.0017(19)
O2 0.046(2) 0.100(3) 0.049(2) 0.011(2) -0.0140(16) 0.015(2)
C1 0.049(3) 0.038(3) 0.045(3) -0.002(2) -0.017(2) -0.004(2)
C2 0.057(3) 0.073(4) 0.050(3) 0.018(3) -0.019(3) -0.004(3)
C3 0.060(4) 0.077(5) 0.073(4) 0.024(3) -0.038(3) -0.009(3)
C4 0.051(3) 0.060(4) 0.095(4) 0.016(3) -0.039(3) -0.012(3)
C5 0.045(3) 0.046(3) 0.072(4) 0.013(3) -0.012(3) -0.006(2)
C6 0.039(3) 0.029(3) 0.049(3) 0.004(2) -0.006(2) 0.000(2)
C7 0.033(2) 0.025(2) 0.037(2) -0.0023(18) -0.0030(18) 0.0038(18)
C8 0.042(3) 0.032(2) 0.026(2) 0.0000(18) -0.0061(18) 0.000(2)
C9 0.040(3) 0.037(3) 0.034(2) 0.001(2) -0.009(2) -0.008(2)
C10 0.045(3) 0.047(3) 0.038(2) 0.003(2) -0.011(2) -0.012(2)
C11 0.044(3) 0.040(3) 0.036(2) 0.000(2) -0.002(2) -0.003(2)
C12 0.050(3) 0.032(3) 0.033(2) 0.000(2) 0.001(2) 0.001(2)
C13 0.068(4) 0.073(4) 0.030(3) 0.006(3) -0.005(2) 0.004(3)
C14 0.084(4) 0.096(5) 0.029(3) 0.010(3) 0.007(3) 0.001(4)
C15 0.064(4) 0.079(4) 0.051(3) 0.002(3) 0.016(3) -0.004(3)
C16 0.050(3) 0.058(3) 0.043(3) 0.005(2) 0.000(2) -0.003(3)
C17 0.041(3) 0.035(3) 0.040(2) -0.005(2) 0.003(2) 0.000(2)
C18 0.052(3) 0.042(3) 0.030(2) 0.007(2) 0.005(2) 0.001(2)
C19 0.056(3) 0.056(3) 0.032(2) 0.007(2) -0.013(2) -0.013(3)
C20 0.053(3) 0.060(4) 0.058(3) 0.007(3) 0.007(3) 0.010(3)
C21 0.043(3) 0.034(3) 0.036(2) -0.003(2) -0.004(2) 0.003(2)
C22 0.036(3) 0.053(3) 0.036(2) -0.004(2) -0.005(2) 0.000(2)
C23 0.045(3) 0.066(4) 0.038(3) -0.006(2) 0.004(2) -0.007(3)
C24 0.057(3) 0.052(3) 0.033(2) -0.010(2) -0.010(2) 0.004(2)
C25 0.039(3) 0.060(3) 0.049(3) -0.014(3) -0.014(2) 0.002(2)
C26 0.042(3) 0.046(3) 0.050(3) -0.010(2) 0.002(2) -0.002(2)
C27 0.089(5) 0.103(5) 0.034(3) -0.009(3) -0.019(3) -0.009(4)

loop_
_atom_type_symbol
_atom_type_description
_atom_type_scat_dispersion_real
_atom_type_scat_dispersion_imag
_atom_type_scat_source
C C 0.0033 0.0016 'International Tables Vol C Tables 4.2.6.8 and 6.1.1.4'
H H 0.0000 0.0000 'International Tables Vol C Tables 4.2.6.8 and 6.1.1.4'
N N 0.0061 0.0033 'International Tables Vol C Tables 4.2.6.8 and 6.1.1.4'
O O 0.0106 0.0060 'International Tables Vol C Tables 4.2.6.8 and 6.1.1.4'
S S 0.1246 0.1234 'International Tables Vol C Tables 4.2.6.8 and 6.1.1.4'

loop_
_geom_angle_atom_site_label_1
_geom_angle_atom_site_label_2
_geom_angle_atom_site_label_3
_geom_angle
O1 S1 O2 120.7(2)
O1 S1 N2 105.7(2)
O2 S1 N2 106.2(2)
O1 S1 C21 109.6(2)
O2 S1 C21 107.7(2)
N2 S1 C21 106.0(2)
C1 N1 C12 130.0(4)
C1 N1 C8 107.3(3)
C12 N1 C8 122.6(4)
C18 N2 C19 116.0(4)
C18 N2 S1 119.7(3)
C19 N2 S1 120.2(3)
N1 C1 C6 108.3(4)
N1 C1 C2 130.6(5)
C6 C1 C2 121.0(4)
C3 C2 C1 117.9(5)
C3 C2 H2 121.1
C1 C2 H2 121.1
C2 C3 C4 122.2(5)
C2 C3 H3 118.9
C4 C3 H3 118.9
C5 C4 C3 120.3(5)
C5 C4 H4 119.9
C3 C4 H4 119.9
C4 C5 C6 120.0(5)
C4 C5 H5 120.0
C6 C5 H5 120.0
C5 C6 C1 118.5(4)
C5 C6 C7 133.6(4)
C1 C6 C7 107.9(4)
C8 C7 C6 105.5(4)
C8 C7 C17 128.8(4)
C6 C7 C17 125.4(4)
C7 C8 N1 111.0(4)
C7 C8 C9 130.7(4)
N1 C8 C9 118.2(4)
C10 C9 C8 119.5(4)
C10 C9 C19 122.0(4)
C8 C9 C19 118.4(4)
C9 C10 C11 122.9(4)
C9 C10 H10 118.6
C11 C10 H10 118.6
C16 C11 C10 121.8(4)
C16 C11 C12 118.7(4)
C10 C11 C12 119.4(4)
C13 C12 N1 124.6(4)
C13 C12 C11 118.3(4)
N1 C12 C11 117.1(4)
C14 C13 C12 121.1(5)
C14 C13 H13 119.5
C12 C13 H13 119.5
C13 C14 C15 121.0(5)
C13 C14 H14 119.5
C15 C14 H14 119.5
C16 C15 C14 119.0(5)
C16 C15 H15 120.5
C14 C15 H15 120.5
C15 C16 C11 121.8(5)
C15 C16 H16 119.1
C11 C16 H16 119.1
C18 C17 C7 124.0(4)
C18 C17 C20 115.9(4)
C7 C17 C20 120.1(4)
C17 C18 N2 125.9(4)
C17 C18 H18 117.1
N2 C18 H18 117.1
N2 C19 C9 113.3(4)
N2 C19 H19A 108.9
C9 C19 H19A 108.9
N2 C19 H19B 108.9
C9 C19 H19B 108.9
H19A C19 H19B 107.7
C17 C20 H20A 109.5
C17 C20 H20B 109.5
H20A C20 H20B 109.5
C17 C20 H20C 109.5
H20A C20 H20C 109.5
H20B C20 H20C 109.5
C22 C21 C26 120.6(4)
C22 C21 S1 119.8(3)
C26 C21 S1 119.1(3)
C23 C22 C21 119.5(4)
C23 C22 H22 120.3
C21 C22 H22 120.3
C22 C23 C24 121.5(4)
C22 C23 H23 119.3
C24 C23 H23 119.3
C25 C24 C23 118.0(4)
C25 C24 C27 120.5(5)
C23 C24 C27 121.5(5)
C26 C25 C24 121.1(4)
C26 C25 H25 119.4
C24 C25 H25 119.4
C25 C26 C21 119.1(4)
C25 C26 H26 120.5
C21 C26 H26 120.5
C24 C27 H27A 109.5
C24 C27 H27B 109.5
H27A C27 H27B 109.5
C24 C27 H27C 109.5
H27A C27 H27C 109.5
H27B C27 H27C 109.5

loop_
_geom_bond_atom_site_label_1
_geom_bond_atom_site_label_2
_geom_bond_distance
S1 O1 1.407(4)
S1 O2 1.431(4)
S1 N2 1.620(4)
S1 C21 1.767(4)
N1 C1 1.396(5)
N1 C12 1.401(6)
N1 C8 1.401(5)
N2 C18 1.413(6)
N2 C19 1.472(6)
C1 C6 1.400(6)
C1 C2 1.404(6)
C2 C3 1.365(7)
C2 H2 0.9300
C3 C4 1.374(8)
C3 H3 0.9300
C4 C5 1.371(7)
C4 H4 0.9300
C5 C6 1.399(6)
C5 H5 0.9300
C6 C7 1.456(6)
C7 C8 1.373(6)
C7 C17 1.468(6)
C8 C9 1.436(6)
C9 C10 1.330(6)
C9 C19 1.508(6)
C10 C11 1.417(6)
C10 H10 0.9300
C11 C16 1.388(6)
C11 C12 1.422(6)
C12 C13 1.380(6)
C13 C14 1.366(7)
C13 H13 0.9300
C14 C15 1.379(8)
C14 H14 0.9300
C15 C16 1.359(7)
C15 H15 0.9300
C16 H16 0.9300
C17 C18 1.348(6)
C17 C20 1.507(6)
C18 H18 0.9300
C19 H19A 0.9700
C19 H19B 0.9700
C20 H20A 0.9600
C20 H20B 0.9600
C20 H20C 0.9600
C21 C22 1.360(6)
C21 C26 1.380(6)
C22 C23 1.360(6)
C22 H22 0.9300
C23 C24 1.381(6)
C23 H23 0.9300
C24 C25 1.377(7)
C24 C27 1.501(7)
C25 C26 1.367(7)
C25 H25 0.9300
C26 H26 0.9300
C27 H27A 0.9600
C27 H27B 0.9600
C27 H27C 0.9600

loop_
_geom_torsion_atom_site_label_1
_geom_torsion_atom_site_label_2
_geom_torsion_atom_site_label_3
_geom_torsion_atom_site_label_4
_geom_torsion
O1 S1 N2 C18 -35.6(4)
O2 S1 N2 C18 -164.9(3)
C21 S1 N2 C18 80.8(3)
O1 S1 N2 C19 168.0(3)
O2 S1 N2 C19 38.7(3)
C21 S1 N2 C19 -75.6(3)
C12 N1 C1 C6 176.1(4)
C8 N1 C1 C6 -0.8(5)
C12 N1 C1 C2 -7.6(9)
C8 N1 C1 C2 175.6(5)
N1 C1 C2 C3 -179.7(5)
C6 C1 C2 C3 -3.8(8)
C1 C2 C3 C4 0.4(9)
C2 C3 C4 C5 1.8(10)
C3 C4 C5 C6 -0.6(9)
C4 C5 C6 C1 -2.7(8)
C4 C5 C6 C7 179.2(5)
N1 C1 C6 C5 -178.3(4)
C2 C1 C6 C5 4.9(7)
N1 C1 C6 C7 0.2(5)
C2 C1 C6 C7 -176.6(5)
C5 C6 C7 C8 178.6(5)
C1 C6 C7 C8 0.5(5)
C5 C6 C7 C17 4.2(8)
C1 C6 C7 C17 -173.9(4)
C6 C7 C8 N1 -1.0(5)
C17 C7 C8 N1 173.2(4)
C6 C7 C8 C9 177.0(5)
C17 C7 C8 C9 -8.8(8)
C1 N1 C8 C7 1.1(5)
C12 N1 C8 C7 -176.1(4)
C1 N1 C8 C9 -177.2(4)
C12 N1 C8 C9 5.7(6)
C7 C8 C9 C10 179.3(5)
N1 C8 C9 C10 -2.9(7)
C7 C8 C9 C19 1.3(7)
N1 C8 C9 C19 179.2(4)
C8 C9 C10 C11 0.8(7)
C19 C9 C10 C11 178.7(5)
C9 C10 C11 C16 -178.1(5)
C9 C10 C11 C12 -1.3(7)
C1 N1 C12 C13 -4.0(8)
C8 N1 C12 C13 172.5(5)
C1 N1 C12 C11 177.5(4)
C8 N1 C12 C11 -6.0(6)
C16 C11 C12 C13 2.0(7)
C10 C11 C12 C13 -174.9(5)
C16 C11 C12 N1 -179.3(4)
C10 C11 C12 N1 3.7(6)
N1 C12 C13 C14 179.0(5)
C11 C12 C13 C14 -2.4(8)
C12 C13 C14 C15 0.0(10)
C13 C14 C15 C16 2.9(10)
C14 C15 C16 C11 -3.3(9)
C10 C11 C16 C15 177.7(5)
C12 C11 C16 C15 0.8(8)
C8 C7 C17 C18 -18.8(7)
C6 C7 C17 C18 154.3(5)
C8 C7 C17 C20 162.6(5)
C6 C7 C17 C20 -24.3(7)
C7 C17 C18 N2 7.9(7)
C20 C17 C18 N2 -173.5(4)
C19 N2 C18 C17 48.3(6)
S1 N2 C18 C17 -109.0(5)
C18 N2 C19 C9 -82.5(5)
S1 N2 C19 C9 74.8(5)
C10 C9 C19 N2 -129.3(5)
C8 C9 C19 N2 48.5(6)
O1 S1 C21 C22 -148.6(4)
O2 S1 C21 C22 -15.6(5)
N2 S1 C21 C22 97.8(4)
O1 S1 C21 C26 39.1(5)
O2 S1 C21 C26 172.0(4)
N2 S1 C21 C26 -74.6(4)
C26 C21 C22 C23 3.2(7)
S1 C21 C22 C23 -169.1(4)
C21 C22 C23 C24 0.4(8)
C22 C23 C24 C25 -2.9(8)
C22 C23 C24 C27 176.6(5)
C23 C24 C25 C26 1.8(8)
C27 C24 C25 C26 -177.7(5)
C24 C25 C26 C21 1.6(8)
C22 C21 C26 C25 -4.2(7)
S1 C21 C26 C25 168.1(4)
